data_4319089
loop_
_publ_author_name
'J. Jon A. Cooney'
'Michael D. Carducci'
'Anne E. McElhaney'
'Hugh D. Selby'
'John H. Enemark'

_publ_contact_author_address
;
     University of Arizona
     Department of Chemistry
     1306 E. University
     Tucson, AZ 85721-0041
     USA
;
_publ_contact_author_email jenemark@u.arizona.edu
_publ_contact_author_fax 520-621-8407
_publ_contact_author_name 'John H. Enemark'
_publ_contact_author_phone 520-621-2245
_publ_section_title
;
 New Oxovanadium Bis(1,2-dithiolate) Compounds That Mimic the
 Hydrogen-Bonding Interactions at the Active Sites of Mononuclear
 Molybdenum Enzymes
;
_journal_name_full 'Inorganic Chemistry'
_journal_page_first 7086
_journal_page_last 7093
_journal_paper_doi 10.1021/ic025856e
_journal_volume 41
_journal_year 2002
_chemical_formula_moiety 'C14 H12 O S4 V, 2(C6 H16 N)'
_chemical_formula_sum 'C26 H44 N2 O S4 V'
_chemical_formula_weight 579.81
_chemical_name_common 'bis-triethyl ammonium salt of oxovanadium bis-4-methyl-1,2-benzenedithiolate'
_chemical_name_systematic
; 
 ? 
;
_space_group_IT_number 43
_symmetry_cell_setting orthorhombic
_symmetry_space_group_name_Hall 'F 2 -2d'
_symmetry_space_group_name_H-M 'F d d 2'
_atom_sites_solution_hydrogens geom
_atom_sites_solution_primary direct
_atom_sites_solution_secondary difmap
_audit_creation_method SHELXL-97
_cell_angle_alpha 90.00
_cell_angle_beta 90.00
_cell_angle_gamma 90.00
_cell_formula_units_Z 8
_cell_length_a 27.480(9)
_cell_length_b 27.749(9)
_cell_length_c 7.847(2)
_cell_measurement_reflns_used 5652
_cell_measurement_temperature 110(2)
_cell_measurement_theta_max 26.3415
_cell_measurement_theta_min 2.7975
_cell_volume 5984(3)
_computing_cell_refinement 'Bruker SMART'
_computing_data_collection 'Bruker SMART'
_computing_data_reduction 'Bruker SHELXTL'
_computing_molecular_graphics 'Bruker SHELXTL'
_computing_publication_material 'Bruker SHELXTL'
_computing_structure_refinement 'SHELXL-97 (Sheldrick, 1997)'
_computing_structure_solution 'SHELXS-97 (Sheldrick, 1990)'
_diffrn_ambient_temperature 110(2)
_diffrn_measured_fraction_theta_full 0.954
_diffrn_measured_fraction_theta_max 0.954
_diffrn_measurement_device_type 'CCD area detector'
_diffrn_measurement_method 'phi and omega scans'
_diffrn_radiation_monochromator graphite
_diffrn_radiation_source 'fine-focus sealed tube'
_diffrn_radiation_type MoK\a
_diffrn_radiation_wavelength 0.71073
_diffrn_reflns_av_R_equivalents 0.0466
_diffrn_reflns_av_sigmaI/netI 0.0484
_diffrn_reflns_limit_h_max 34
_diffrn_reflns_limit_h_min -34
_diffrn_reflns_limit_k_max 34
_diffrn_reflns_limit_k_min -34
_diffrn_reflns_limit_l_max 9
_diffrn_reflns_limit_l_min -9
_diffrn_reflns_number 11522
_diffrn_reflns_theta_full 27.23
_diffrn_reflns_theta_max 27.23
_diffrn_reflns_theta_min 2.09
_diffrn_standards_decay_% 0.13
_diffrn_standards_interval_count 2727
_diffrn_standards_number 103
_exptl_absorpt_coefficient_mu 0.632
_exptl_absorpt_correction_T_max 1
_exptl_absorpt_correction_T_min 0.635038
_exptl_absorpt_correction_type integration
_exptl_absorpt_process_details 'XPREP (Bruker, 1997)'
_exptl_crystal_colour brown
_exptl_crystal_density_diffrn 1.287
_exptl_crystal_density_method 'not measured'
_exptl_crystal_description block
_exptl_crystal_F_000 2472
_exptl_crystal_size_max .4
_exptl_crystal_size_mid .1
_exptl_crystal_size_min .1
_refine_diff_density_max 0.452
_refine_diff_density_min -0.256
_refine_diff_density_rms 0.064
_refine_ls_abs_structure_details 'Flack H D (1983), Acta Cryst. A39, 876-881'
_refine_ls_abs_structure_Flack 0.01(3)
_refine_ls_extinction_method none
_refine_ls_goodness_of_fit_ref 1.053
_refine_ls_hydrogen_treatment mixed
_refine_ls_matrix_type full
_refine_ls_number_constraints 0
_refine_ls_number_parameters 171
_refine_ls_number_reflns 3079
_refine_ls_number_restraints 1
_refine_ls_restrained_S_all 1.053
_refine_ls_R_factor_all 0.0554
_refine_ls_R_factor_gt 0.0421
_refine_ls_shift/su_max 0.000
_refine_ls_shift/su_mean 0.000
_refine_ls_structure_factor_coef Fsqd
_refine_ls_weighting_details 'calc w=1/[\s^2^(Fo^2^)+(0.0538P)^2^+2.1134P] where P=(Fo^2^+2Fc^2^)/3'
_refine_ls_weighting_scheme calc
_refine_ls_wR_factor_gt 0.0926
_refine_ls_wR_factor_ref 0.0993
_reflns_number_gt 2621
_reflns_number_total 3079
_reflns_threshold_expression I>2sigma(I)
_cod_data_source_file ic025856e-3_s1_2.cif
_cod_data_source_block '[HNEt3]2[VO(tdt)2]'
_cod_depositor_comments
;
The following automatic conversions were performed:

'_symmetry_cell_setting' value 'Orthorhombic' changed to
'orthorhombic' according to the built-in table from CIF Core
dictionary named 'cif_core.dic' version 2.4.1 from 2010-06-29.

Automatic conversion script
Id: cif_fix_values 1646 2011-03-28 12:23:43Z adriana 

The following automatic conversions were performed:
'_symmetry_space_group_number' data item was removed -- it should
have been renamed to '_space_group_IT_number' as specified in the
replacement file
'/home/antanas/src/cod-tools/trunk/data/replacement-values/replacement_tags.lst',
but the replacement data item was already present in the data block
and had the same value as the '_symmetry_space_group_number' data
item.

Automatic conversion script
Id: cif_correct_tags 4998 2017-03-02 13:24:31Z antanas 
;
_cod_database_code 4319089

loop_
_symmetry_equiv_pos_as_xyz
'x, y, z'
'-x, -y, z'
'x+1/4, -y+1/4, z+1/4'
'-x+1/4, y+1/4, z+1/4'
'x, y+1/2, z+1/2'
'-x, -y+1/2, z+1/2'
'x+1/4, -y+3/4, z+3/4'
'-x+1/4, y+3/4, z+3/4'
'x+1/2, y, z+1/2'
'-x+1/2, -y, z+1/2'
'x+3/4, -y+1/4, z+3/4'
'-x+3/4, y+1/4, z+3/4'
'x+1/2, y+1/2, z'
'-x+1/2, -y+1/2, z'
'x+3/4, -y+3/4, z+1/4'
'-x+3/4, y+3/4, z+1/4'

loop_
_atom_site_label
_atom_site_type_symbol
_atom_site_fract_x
_atom_site_fract_y
_atom_site_fract_z
_atom_site_U_iso_or_equiv
_atom_site_adp_type
_atom_site_occupancy
_atom_site_symmetry_multiplicity
_atom_site_calc_flag
_atom_site_refinement_flags
_atom_site_disorder_assembly
_atom_site_disorder_group
V1 V 0.0000 0.0000 0.96227(9) 0.02600(19) Uani 1 2 d S . .
O1 O 0.0000 0.0000 0.7548(4) 0.0386(9) Uani 1 2 d S . .
S2 S 0.04835(3) 0.06038(3) 1.08779(12) 0.0331(2) Uani 1 1 d . . .
S3 S 0.06721(3) -0.05215(3) 1.01655(11) 0.0303(2) Uani 1 1 d . . .
C1 C 0.11590(11) -0.01356(12) 1.0691(4) 0.0322(8) Uani 1 1 d . A .
C2 C 0.10731(11) 0.03552(12) 1.1057(4) 0.0337(8) Uani 1 1 d . . .
C3 C 0.14641(14) 0.06369(14) 1.1633(5) 0.0427(9) Uani 1 1 d . A .
H3A H 0.1411 0.0966 1.1903 0.051 Uiso 1 1 calc R . .
C4 C 0.19269(13) 0.04429(19) 1.1814(5) 0.0542(12) Uani 1 1 d . . .
H4A H 0.2186 0.0639 1.2220 0.081 Uiso 0.591(6) 1 calc PR A 1
C5 C 0.20132(13) -0.00356(16) 1.1406(5) 0.0486(10) Uani 1 1 d . A .
H5A H 0.2332 -0.0166 1.1496 0.073 Uiso 0.409(6) 1 calc PR A 2
C6 C 0.16307(12) -0.03195(15) 1.0867(5) 0.0420(9) Uani 1 1 d . . .
H6A H 0.1689 -0.0649 1.0609 0.050 Uiso 1 1 calc R A .
C7 C 0.2354(2) 0.0710(2) 1.2536(10) 0.047(2) Uani 0.591(6) 1 d P A 2
H7A H 0.2237 0.0987 1.3198 0.071 Uiso 0.591(6) 1 calc PR A 2
H7B H 0.2561 0.0824 1.1604 0.071 Uiso 0.591(6) 1 calc PR A 2
H7C H 0.2541 0.0495 1.3278 0.071 Uiso 0.591(6) 1 calc PR A 2
C8 C 0.2507(4) -0.0124(5) 1.1573(16) 0.070(4) Uani 0.409(6) 1 d P A 1
H8A H 0.2602 -0.0387 1.0810 0.105 Uiso 0.409(6) 1 calc PR A 1
H8B H 0.2580 -0.0214 1.2754 0.105 Uiso 0.409(6) 1 calc PR A 1
H8C H 0.2690 0.0168 1.1273 0.105 Uiso 0.409(6) 1 calc PR A 1
N1 N 0.08151(10) -0.04706(10) 0.5881(4) 0.0339(7) Uani 1 1 d . . .
C10 C 0.10060(15) -0.00002(13) 0.5202(5) 0.0455(10) Uani 1 1 d . . .
H10A H 0.1193 -0.0065 0.4148 0.055 Uiso 1 1 calc R . .
H10B H 0.0726 0.0206 0.4891 0.055 Uiso 1 1 calc R . .
C11 C 0.1320(2) 0.0269(2) 0.6393(7) 0.104(2) Uani 1 1 d . . .
H11A H 0.1371 0.0596 0.5958 0.156 Uiso 1 1 calc R . .
H11B H 0.1634 0.0104 0.6498 0.156 Uiso 1 1 calc R . .
H11C H 0.1163 0.0285 0.7512 0.156 Uiso 1 1 calc R . .
C12 C 0.04363(13) -0.06739(16) 0.4718(5) 0.0507(11) Uani 1 1 d . . .
H12A H 0.0202 -0.0416 0.4423 0.061 Uiso 1 1 calc R . .
H12B H 0.0595 -0.0780 0.3649 0.061 Uiso 1 1 calc R . .
C13 C 0.01643(17) -0.10885(19) 0.5463(7) 0.0730(14) Uani 1 1 d . . .
H13A H -0.0076 -0.1205 0.4638 0.110 Uiso 1 1 calc R . .
H13B H -0.0003 -0.0984 0.6504 0.110 Uiso 1 1 calc R . .
H13C H 0.0393 -0.1348 0.5739 0.110 Uiso 1 1 calc R . .
C14 C 0.12135(12) -0.08199(14) 0.6318(5) 0.0438(9) Uani 1 1 d . . .
H14A H 0.1065 -0.1116 0.6788 0.053 Uiso 1 1 calc R . .
H14B H 0.1419 -0.0677 0.7221 0.053 Uiso 1 1 calc R . .
C15 C 0.15349(15) -0.09570(16) 0.4829(6) 0.0614(12) Uani 1 1 d . . .
H15A H 0.1783 -0.1187 0.5211 0.092 Uiso 1 1 calc R . .
H15B H 0.1694 -0.0668 0.4378 0.092 Uiso 1 1 calc R . .
H15C H 0.1336 -0.1105 0.3935 0.092 Uiso 1 1 calc R . .
H1 H 0.0670(11) -0.0412(11) 0.685(5) 0.023(8) Uiso 1 1 d . . .

loop_
_atom_site_aniso_label
_atom_site_aniso_U_11
_atom_site_aniso_U_22
_atom_site_aniso_U_33
_atom_site_aniso_U_23
_atom_site_aniso_U_13
_atom_site_aniso_U_12
V1 0.0231(4) 0.0341(4) 0.0208(4) 0.000 0.000 0.0022(3)
O1 0.0294(17) 0.056(2) 0.030(2) 0.000 0.000 0.0133(15)
S2 0.0317(4) 0.0320(4) 0.0358(5) 0.0030(4) -0.0036(4) -0.0036(3)
S3 0.0265(4) 0.0347(4) 0.0297(4) 0.0035(3) 0.0007(3) 0.0039(4)
C1 0.0272(17) 0.046(2) 0.0233(18) 0.0044(15) 0.0006(13) 0.0005(15)
C2 0.0279(16) 0.0468(19) 0.0262(18) 0.0137(16) -0.0029(14) -0.0065(15)
C3 0.044(2) 0.051(2) 0.033(2) 0.0095(17) -0.0011(16) -0.0212(17)
C4 0.0271(19) 0.096(3) 0.040(2) 0.017(2) -0.0056(17) -0.026(2)
C5 0.0254(17) 0.076(3) 0.044(2) 0.005(2) -0.0028(16) -0.0016(19)
C6 0.0308(18) 0.064(2) 0.0309(19) 0.0063(19) 0.0017(15) 0.0073(17)
C7 0.031(3) 0.042(4) 0.068(5) 0.010(3) -0.006(3) -0.016(3)
C8 0.038(5) 0.095(9) 0.076(10) 0.017(7) 0.002(6) 0.008(6)
N1 0.0339(15) 0.0473(17) 0.0207(14) 0.0018(14) 0.0082(13) 0.0022(12)
C10 0.053(2) 0.048(2) 0.036(2) 0.014(2) 0.0180(18) 0.0085(18)
C11 0.182(6) 0.079(4) 0.051(3) 0.007(3) 0.027(4) -0.065(4)
C12 0.042(2) 0.080(3) 0.030(2) -0.005(2) -0.0041(18) 0.004(2)
C13 0.063(3) 0.096(4) 0.060(3) -0.012(3) 0.006(2) -0.035(3)
C14 0.039(2) 0.052(2) 0.041(2) 0.0174(19) 0.0046(17) 0.0089(17)
C15 0.051(2) 0.071(3) 0.063(3) 0.011(3) 0.013(2) 0.024(2)

loop_
_atom_type_symbol
_atom_type_description
_atom_type_scat_dispersion_real
_atom_type_scat_dispersion_imag
_atom_type_scat_source
C C 0.0033 0.0016 'International Tables Vol C Tables 4.2.6.8 and 6.1.1.4'
H H 0.0000 0.0000 'International Tables Vol C Tables 4.2.6.8 and 6.1.1.4'
N N 0.0061 0.0033 'International Tables Vol C Tables 4.2.6.8 and 6.1.1.4'
O O 0.0106 0.0060 'International Tables Vol C Tables 4.2.6.8 and 6.1.1.4'
S S 0.1246 0.1234 'International Tables Vol C Tables 4.2.6.8 and 6.1.1.4'
V V 0.3005 0.5294 'International Tables Vol C Tables 4.2.6.8 and 6.1.1.4'

loop_
_geom_angle_atom_site_label_1
_geom_angle_atom_site_label_2
_geom_angle_atom_site_label_3
_geom_angle
_geom_angle_site_symmetry_1
_geom_angle_site_symmetry_3
_geom_angle_publ_flag
O1 V1 S2 114.73(3) . . ?
O1 V1 S2 114.73(3) . 2 ?
S2 V1 S2 130.54(6) . 2 ?
O1 V1 S3 100.29(3) . 2 ?
S2 V1 S3 86.01(4) . 2 ?
S2 V1 S3 85.42(4) 2 2 ?
O1 V1 S3 100.29(3) . . ?
S2 V1 S3 85.42(4) . . ?
S2 V1 S3 86.01(4) 2 . ?
S3 V1 S3 159.42(6) 2 . ?
C2 S2 V1 105.84(12) . . ?
C1 S3 V1 105.12(11) . . ?
C6 C1 C2 119.1(3) . . ?
C6 C1 S3 120.3(3) . . ?
C2 C1 S3 120.5(2) . . ?
C3 C2 C1 118.3(3) . . ?
C3 C2 S2 120.7(3) . . ?
C1 C2 S2 120.9(2) . . ?
C4 C3 C2 121.2(4) . . ?
C4 C3 H3A 119.4 . . ?
C2 C3 H3A 119.4 . . ?
C5 C4 C3 120.3(4) . . ?
C5 C4 C7 115.3(4) . . ?
C3 C4 C7 124.3(5) . . ?
C5 C4 H4A 119.9 . . ?
C3 C4 H4A 119.9 . . ?
C7 C4 H4A 5.4 . . ?
C6 C5 C8 132.4(7) . . ?
C6 C5 C4 119.2(3) . . ?
C8 C5 C4 108.3(6) . . ?
C6 C5 H5A 120.4 . . ?
C8 C5 H5A 12.3 . . ?
C4 C5 H5A 120.4 . . ?
C5 C6 C1 121.8(4) . . ?
C5 C6 H6A 119.1 . . ?
C1 C6 H6A 119.1 . . ?
C4 C7 H7A 109.5 . . ?
C4 C7 H7B 109.5 . . ?
H7A C7 H7B 109.5 . . ?
C4 C7 H7C 109.5 . . ?
H7A C7 H7C 109.5 . . ?
H7B C7 H7C 109.5 . . ?
C5 C8 H8A 109.5 . . ?
C5 C8 H8B 109.5 . . ?
C5 C8 H8C 109.5 . . ?
C12 N1 C14 113.8(3) . . ?
C12 N1 C10 110.8(3) . . ?
C14 N1 C10 112.7(3) . . ?
C12 N1 H1 107(2) . . ?
C14 N1 H1 105(2) . . ?
C10 N1 H1 108(2) . . ?
C11 C10 N1 114.8(3) . . ?
C11 C10 H10A 108.6 . . ?
N1 C10 H10A 108.6 . . ?
C11 C10 H10B 108.6 . . ?
N1 C10 H10B 108.6 . . ?
H10A C10 H10B 107.5 . . ?
C10 C11 H11A 109.5 . . ?
C10 C11 H11B 109.5 . . ?
H11A C11 H11B 109.5 . . ?
C10 C11 H11C 109.5 . . ?
H11A C11 H11C 109.5 . . ?
H11B C11 H11C 109.5 . . ?
C13 C12 N1 113.6(3) . . ?
C13 C12 H12A 108.8 . . ?
N1 C12 H12A 108.8 . . ?
C13 C12 H12B 108.8 . . ?
N1 C12 H12B 108.8 . . ?
H12A C12 H12B 107.7 . . ?
C12 C13 H13A 109.5 . . ?
C12 C13 H13B 109.5 . . ?
H13A C13 H13B 109.5 . . ?
C12 C13 H13C 109.5 . . ?
H13A C13 H13C 109.5 . . ?
H13B C13 H13C 109.5 . . ?
N1 C14 C15 114.3(3) . . ?
N1 C14 H14A 108.7 . . ?
C15 C14 H14A 108.7 . . ?
N1 C14 H14B 108.7 . . ?
C15 C14 H14B 108.7 . . ?
H14A C14 H14B 107.6 . . ?
C14 C15 H15A 109.5 . . ?
C14 C15 H15B 109.5 . . ?
H15A C15 H15B 109.5 . . ?
C14 C15 H15C 109.5 . . ?
H15A C15 H15C 109.5 . . ?
H15B C15 H15C 109.5 . . ?

loop_
_geom_bond_atom_site_label_1
_geom_bond_atom_site_label_2
_geom_bond_distance
_geom_bond_site_symmetry_2
_geom_bond_publ_flag
V1 O1 1.628(3) . ?
V1 S2 2.3543(10) . ?
V1 S2 2.3543(10) 2 ?
V1 S3 2.3848(10) 2 ?
V1 S3 2.3848(10) . ?
S2 C2 1.767(3) . ?
S3 C1 1.763(3) . ?
C1 C6 1.400(4) . ?
C1 C2 1.412(5) . ?
C2 C3 1.403(5) . ?
C3 C4 1.388(6) . ?
C3 H3A 0.9500 . ?
C4 C5 1.386(6) . ?
C4 C7 1.499(7) . ?
C4 H4A 0.9500 . ?
C5 C6 1.380(5) . ?
C5 C8 1.386(11) . ?
C5 H5A 0.9500 . ?
C6 H6A 0.9500 . ?
C7 H7A 0.9800 . ?
C7 H7B 0.9800 . ?
C7 H7C 0.9800 . ?
C8 H8A 0.9800 . ?
C8 H8B 0.9800 . ?
C8 H8C 0.9800 . ?
N1 C12 1.495(5) . ?
N1 C14 1.502(4) . ?
N1 C10 1.504(5) . ?
N1 H1 0.88(4) . ?
C10 C11 1.474(7) . ?
C10 H10A 0.9900 . ?
C10 H10B 0.9900 . ?
C11 H11A 0.9800 . ?
C11 H11B 0.9800 . ?
C11 H11C 0.9800 . ?
C12 C13 1.492(6) . ?
C12 H12A 0.9900 . ?
C12 H12B 0.9900 . ?
C13 H13A 0.9800 . ?
C13 H13B 0.9800 . ?
C13 H13C 0.9800 . ?
C14 C15 1.513(6) . ?
C14 H14A 0.9900 . ?
C14 H14B 0.9900 . ?
C15 H15A 0.9800 . ?
C15 H15B 0.9800 . ?
C15 H15C 0.9800 . ?

loop_
_geom_hbond_atom_site_label_D
_geom_hbond_atom_site_label_H
_geom_hbond_atom_site_label_A
_geom_hbond_distance_DH
_geom_hbond_distance_HA
_geom_hbond_distance_DA
_geom_hbond_angle_DHA
_geom_hbond_site_symmetry_A
N1 H1 S3 0.88(4) 2.62(4) 3.388(3) 147(3) .
N1 H1 O1 0.88(4) 2.23(3) 2.904(3) 133(3) .

loop_
_geom_torsion_atom_site_label_1
_geom_torsion_atom_site_label_2
_geom_torsion_atom_site_label_3
_geom_torsion_atom_site_label_4
_geom_torsion
_geom_torsion_site_symmetry_1
_geom_torsion_site_symmetry_2
_geom_torsion_site_symmetry_3
_geom_torsion_site_symmetry_4
_geom_torsion_publ_flag
O1 V1 S2 C2 -87.74(12) . . . . ?
S2 V1 S2 C2 92.26(12) 2 . . . ?
S3 V1 S2 C2 172.76(12) 2 . . . ?
S3 V1 S2 C2 11.49(12) . . . . ?
O1 V1 S3 C1 101.37(12) . . . . ?
S2 V1 S3 C1 -12.96(12) . . . . ?
S2 V1 S3 C1 -144.20(12) 2 . . . ?
S3 V1 S3 C1 -78.63(12) 2 . . . ?
V1 S3 C1 C6 -171.5(3) . . . . ?
V1 S3 C1 C2 13.0(3) . . . . ?
C6 C1 C2 C3 -1.7(5) . . . . ?
S3 C1 C2 C3 173.8(3) . . . . ?
C6 C1 C2 S2 -179.3(3) . . . . ?
S3 C1 C2 S2 -3.8(4) . . . . ?
V1 S2 C2 C3 174.7(3) . . . . ?
V1 S2 C2 C1 -7.8(3) . . . . ?
C1 C2 C3 C4 1.0(5) . . . . ?
S2 C2 C3 C4 178.6(3) . . . . ?
C2 C3 C4 C5 0.8(6) . . . . ?
C2 C3 C4 C7 -175.5(5) . . . . ?
C3 C4 C5 C6 -1.9(6) . . . . ?
C7 C4 C5 C6 174.7(4) . . . . ?
C3 C4 C5 C8 175.3(6) . . . . ?
C7 C4 C5 C8 -8.1(8) . . . . ?
C8 C5 C6 C1 -175.3(8) . . . . ?
C4 C5 C6 C1 1.2(6) . . . . ?
C2 C1 C6 C5 0.7(5) . . . . ?
S3 C1 C6 C5 -174.9(3) . . . . ?
C12 N1 C10 C11 170.3(4) . . . . ?
C14 N1 C10 C11 -61.0(5) . . . . ?
C14 N1 C12 C13 62.8(4) . . . . ?
C10 N1 C12 C13 -169.0(3) . . . . ?
C12 N1 C14 C15 67.0(4) . . . . ?
C10 N1 C14 C15 -60.2(4) . . . . ?
